data_4337875
loop_
_publ_author_name
'Yamashina, Yukari'
'Kataoka, Yasutaka'
'Ura, Yasuyuki'

_publ_section_title
;
 Tiara-like Octanuclear Palladium(II) and Platinum(II) Thiolates and Their
 Inclusion Complexes with Dihalo- or Iodoalkanes.
;
_journal_issue 7
_journal_name_full 'Inorganic chemistry'
_journal_page_first 3558
_journal_paper_doi 10.1021/ic403050c
_journal_volume 53
_journal_year 2014
_chemical_formula_moiety 'C48 H80 O32 Pt8 S16, C2 H4 Cl2'
_chemical_formula_sum 'C50 H84 Cl2 O32 Pt8 S16'
_chemical_formula_weight 3341.75
_chemical_name_systematic
;
 ?
;
_space_group_crystal_system triclinic
_space_group_IT_number 2
_space_group_name_Hall '-P 1'
_space_group_name_H-M_alt 'P -1'
_symmetry_space_group_name_Hall '-P 1'
_symmetry_space_group_name_H-M 'P -1'
_atom_sites_solution_hydrogens geom
_atom_sites_solution_primary direct
_atom_sites_solution_secondary difmap
_audit_creation_method SHELXL-2013
_cell_angle_alpha 102.418(4)
_cell_angle_beta 97.522(8)
_cell_angle_gamma 101.807(3)
_cell_formula_units_Z 2
_cell_length_a 14.874(5)
_cell_length_b 15.160(5)
_cell_length_c 20.963(7)
_cell_measurement_reflns_used 71845
_cell_measurement_temperature 153(2)
_cell_measurement_theta_max 27.500
_cell_measurement_theta_min 1.417
_cell_volume 4442(3)
_computing_cell_refinement 'CrystalClear (Rigaku Inc., 2008)'
_computing_data_collection 'CrystalClear (Rigaku Inc., 2008)'
_computing_data_reduction 'CrystalClear (Rigaku Inc., 2008)'
_computing_molecular_graphics 'ChemBio3D Ultra 11.0.1'
_computing_publication_material 'ChemBio3D Ultra 11.0.1'
_computing_structure_refinement 'SHELXL-2013 (Sheldrick, 2013)'
_computing_structure_solution SIR-97
_diffrn_ambient_temperature 153(2)
_diffrn_measured_fraction_theta_full 0.995
_diffrn_measured_fraction_theta_max 0.995
_diffrn_measurement_device_type 'Rigaku Saturn724+ (4x4 bin mode)'
_diffrn_measurement_method 'phi and omega scans'
_diffrn_radiation_type MoK\a
_diffrn_radiation_wavelength 0.71075
_diffrn_reflns_av_R_equivalents 0.0944
_diffrn_reflns_av_unetI/netI 0.0888
_diffrn_reflns_Laue_measured_fraction_full 0.995
_diffrn_reflns_Laue_measured_fraction_max 0.995
_diffrn_reflns_limit_h_max 19
_diffrn_reflns_limit_h_min -19
_diffrn_reflns_limit_k_max 19
_diffrn_reflns_limit_k_min -19
_diffrn_reflns_limit_l_max 27
_diffrn_reflns_limit_l_min -27
_diffrn_reflns_number 71845
_diffrn_reflns_point_group_measured_fraction_full 0.995
_diffrn_reflns_point_group_measured_fraction_max 0.995
_diffrn_reflns_theta_full 25.242
_diffrn_reflns_theta_max 27.500
_diffrn_reflns_theta_min 1.417
_diffrn_source 'Rotating Anode'
_exptl_absorpt_coefficient_mu 13.053
_exptl_absorpt_correction_T_max 0.780
_exptl_absorpt_correction_T_min 0.623
_exptl_absorpt_correction_type multi-scan
_exptl_absorpt_process_details 'REQAB (Rigaku, 1998)'
_exptl_crystal_colour yellow
_exptl_crystal_density_diffrn 2.498
_exptl_crystal_density_method 'not measured'
_exptl_crystal_description block
_exptl_crystal_F_000 3108
_exptl_crystal_size_max 0.040
_exptl_crystal_size_mid 0.030
_exptl_crystal_size_min 0.020
_refine_diff_density_max 8.163
_refine_diff_density_min -2.544
_refine_diff_density_rms 0.408
_refine_ls_extinction_method none
_refine_ls_goodness_of_fit_ref 1.119
_refine_ls_hydrogen_treatment constr
_refine_ls_matrix_type full
_refine_ls_number_parameters 953
_refine_ls_number_reflns 20334
_refine_ls_number_restraints 1544
_refine_ls_restrained_S_all 1.105
_refine_ls_R_factor_all 0.1326
_refine_ls_R_factor_gt 0.0989
_refine_ls_shift/su_max 0.001
_refine_ls_shift/su_mean 0.000
_refine_ls_structure_factor_coef Fsqd
_refine_ls_weighting_details 'w=1/[\s^2^(Fo^2^)+(0.1228P)^2^+43.9273P] where P=(Fo^2^+2Fc^2^)/3'
_refine_ls_weighting_scheme calc
_refine_ls_wR_factor_gt 0.2471
_refine_ls_wR_factor_ref 0.2785
_reflns_Friedel_coverage 0.000
_reflns_number_gt 13620
_reflns_number_total 20334
_reflns_threshold_expression 'I > 2\s(I)'
_cod_data_source_file ic403050c_si_002.cif
_cod_data_source_block complex7-ClCH2CH2Cl
_cod_depositor_comments
;
The following automatic conversions were performed:

'_exptl_absorpt_correction_type' value 'Multi-scan' changed to
'multi-scan' according to
/usr/data/users/saulius/automatic-downloads/rss-feeds/ACS/lib/dictionaries/cif_core.dic
dictionary named 'cif_core.dic' version 2.4.2 from 2011-04-26.

Automatic conversion script
Id: cif_fix_values 2281 2013-09-26 08:29:07Z andrius 

 Adding full bibliography for 4337867--4337876.cif.
;
_cod_original_cell_volume 4442(2)
_cod_database_code 4337875
_shelx_space_group_comment
;
The symmetry employed for this shelxl refinement is uniquely defined
by the following loop, which should always be used as a source of
symmetry information in preference to the above space-group names.
They are only intended as comments.
;
_shelx_estimated_absorpt_t_min 0.623
_shelx_estimated_absorpt_t_max 0.780
_shelxl_version_number 2013-4

loop_
_space_group_symop_operation_xyz
'x, y, z'
'-x, -y, -z'

loop_
_atom_site_label
_atom_site_type_symbol
_atom_site_fract_x
_atom_site_fract_y
_atom_site_fract_z
_atom_site_U_iso_or_equiv
_atom_site_adp_type
_atom_site_occupancy
_atom_site_site_symmetry_order
_atom_site_calc_flag
_atom_site_refinement_flags_posn
_atom_site_refinement_flags_adp
_atom_site_refinement_flags_occupancy
_atom_site_disorder_assembly
_atom_site_disorder_group
Pt1 Pt 0.89313(5) 0.24721(5) 0.85220(4) 0.0460(2) Uani 1 1 d . . . . .
Pt2 Pt 0.93840(5) 0.42006(6) 0.77789(4) 0.0472(2) Uani 1 1 d . . . . .
Pt3 Pt 0.81502(5) 0.52823(5) 0.69395(4) 0.04459(19) Uani 1 1 d . . . . .
Pt4 Pt 0.58982(5) 0.50763(5) 0.64836(4) 0.04253(19) Uani 1 1 d . . . . .
Pt5 Pt 0.39122(5) 0.37377(5) 0.66380(3) 0.04110(18) Uani 1 1 d . . . . .
Pt6 Pt 0.33874(5) 0.20734(5) 0.73676(3) 0.04107(18) Uani 1 1 d . . . . .
Pt7 Pt 0.47483(5) 0.11064(5) 0.82155(3) 0.04106(19) Uani 1 1 d . . . . .
Pt8 Pt 0.69970(5) 0.11984(5) 0.86963(4) 0.04372(19) Uani 1 1 d . . . . .
S1 S 0.9425(3) 0.2637(4) 0.7539(2) 0.0500(12) Uani 1 1 d . . . . .
S2 S 0.9624(3) 0.4059(3) 0.8865(2) 0.0446(10) Uani 1 1 d . . . . .
S3 S 0.9226(3) 0.4405(4) 0.6708(2) 0.0519(12) Uani 1 1 d . . . . .
S4 S 0.8969(9) 0.5574(9) 0.8036(7) 0.047(4) Uiso 0.5 1 d D . P A 2
S5 S 0.7091(3) 0.4703(4) 0.5953(2) 0.0469(11) Uani 1 1 d . . . . .
S6 S 0.7142(4) 0.6240(3) 0.7146(3) 0.0489(11) Uani 1 1 d . . . . .
S7 S 0.4665(3) 0.3973(3) 0.5770(2) 0.0428(10) Uani 1 1 d . . . . .
S8 S 0.4737(4) 0.5258(3) 0.7109(2) 0.0460(11) Uani 1 1 d . . . . .
S9 S 0.3319(3) 0.2138(3) 0.6269(2) 0.0436(10) Uani 1 1 d . . . . .
S10 S 0.3074(3) 0.3522(3) 0.7473(2) 0.0417(10) Uani 1 1 d . . . . .
S11 S 0.3626(3) 0.0594(3) 0.7251(2) 0.0445(10) Uani 1 1 d . . . . .
S12 S 0.3815(3) 0.2133(3) 0.8483(2) 0.0427(10) Uani 1 1 d . . . . .
S13 S 0.5776(3) 0.0215(3) 0.7898(2) 0.0467(11) Uani 1 1 d . . . . .
S14 S 0.5764(3) 0.1477(3) 0.9221(2) 0.0417(10) Uani 1 1 d . . . . .
S15 S 0.8251(8) 0.0847(9) 0.8273(6) 0.038(3) Uiso 0.5 1 d D . P B 1
S16 S 0.8186(3) 0.2349(3) 0.9412(2) 0.0436(10) Uani 1 1 d . . . . .
C1 C 1.0667(13) 0.2628(13) 0.7675(11) 0.059(6) Uani 1 1 d D . . . .
H1A H 1.0976 0.2874 0.7337 0.071 Uiso 1 1 calc R U . . .
H1B H 1.0985 0.3019 0.8121 0.071 Uiso 1 1 calc R U . . .
C2 C 1.0708(15) 0.1657(14) 0.7619(17) 0.079(8) Uani 1 1 d D . . . .
C3 C 1.093(4) 0.039(2) 0.688(3) 0.125(18) Uiso 0.7 1 d D . P . .
H86 H 1.0982 0.0215 0.6410 0.187 Uiso 0.7 1 calc R U P . .
H87 H 1.0411 -0.0051 0.6965 0.187 Uiso 0.7 1 calc R U P . .
H88 H 1.1513 0.0393 0.7158 0.187 Uiso 0.7 1 calc R U P . .
C4 C 1.064(8) 0.059(5) 0.833(5) 0.11(4) Uiso 0.3 1 d D . P . .
H4A H 1.0939 0.0787 0.8802 0.171 Uiso 0.3 1 calc R U P . .
H4B H 1.0925 0.0120 0.8095 0.171 Uiso 0.3 1 calc R U P . .
H4C H 0.9973 0.0332 0.8292 0.171 Uiso 0.3 1 calc R U P . .
C5 C 0.8831(13) 0.4599(10) 0.9350(10) 0.054(5) Uani 1 1 d D . . . .
H5A H 0.8192 0.4412 0.9082 0.065 Uiso 1 1 calc R U . . .
H5B H 0.8807 0.4369 0.9756 0.065 Uiso 1 1 calc R U . . .
C6 C 0.9146(9) 0.5614(9) 0.9534(9) 0.060(6) Uani 1 1 d D . . . .
C7 C 0.8721(17) 0.6924(10) 0.9941(14) 0.078(8) Uani 1 1 d D . . . .
H7A H 0.8177 0.7143 1.0064 0.117 Uiso 1 1 calc R U . . .
H7B H 0.8943 0.7210 0.9595 0.117 Uiso 1 1 calc R U . . .
H7C H 0.9220 0.7097 1.0332 0.117 Uiso 1 1 calc R U . . .
C8 C 0.8589(14) 0.3332(12) 0.6107(11) 0.053(5) Uani 1 1 d D . . . .
H8A H 0.8043 0.3042 0.6278 0.063 Uiso 1 1 calc R U . . .
H8B H 0.8356 0.3476 0.5686 0.063 Uiso 1 1 calc R U . . .
C9 C 0.9178(10) 0.2675(13) 0.5976(9) 0.059(6) Uani 1 1 d D . . . .
C10 C 0.918(2) 0.1151(17) 0.5489(16) 0.095(10) Uani 1 1 d D . . . .
H10A H 0.8741 0.0561 0.5247 0.143 Uiso 1 1 calc R U . . .
H10B H 0.9513 0.1072 0.5901 0.143 Uiso 1 1 calc R U . . .
H10C H 0.9630 0.1337 0.5212 0.143 Uiso 1 1 calc R U . . .
C11 C 1.0076(16) 0.6499(16) 0.8074(15) 0.027(6) Uiso 0.5 1 d D . P A 2
C16 C 0.7335(13) 0.5485(17) 0.5422(12) 0.066(6) Uani 1 1 d D . . . .
H16A H 0.6881 0.5259 0.4998 0.080 Uiso 1 1 calc R U . . .
H16B H 0.7282 0.6114 0.5642 0.080 Uiso 1 1 calc R U . . .
C17 C 0.8288(13) 0.5521(14) 0.5293(14) 0.088(10) Uani 1 1 d D . . . .
C18 C 0.9757(15) 0.642(4) 0.5333(19) 0.18(2) Uani 1 1 d D . . . .
H18A H 1.0075 0.7086 0.5452 0.270 Uiso 1 1 calc R U . . .
H18B H 0.9788 0.6148 0.4871 0.270 Uiso 1 1 calc R U . . .
H18C H 1.0062 0.6107 0.5626 0.270 Uiso 1 1 calc R U . . .
C19 C 0.7044(13) 0.6400(15) 0.7996(12) 0.062(6) Uani 1 1 d D . . . .
H19A H 0.6964 0.5788 0.8105 0.074 Uiso 1 1 calc R U . . .
H19B H 0.7638 0.6805 0.8270 0.074 Uiso 1 1 calc R U . . .
C20 C 0.6279(15) 0.6808(15) 0.8188(9) 0.073(7) Uani 1 1 d D . . . .
C21 C 0.5186(17) 0.6902(19) 0.8854(14) 0.091(9) Uani 1 1 d D . . . .
H21A H 0.5006 0.6679 0.9235 0.136 Uiso 1 1 calc R U . . .
H21B H 0.4655 0.6688 0.8482 0.136 Uiso 1 1 calc R U . . .
H21C H 0.5368 0.7584 0.8976 0.136 Uiso 1 1 calc R U . . .
C22 C 0.5068(14) 0.2937(13) 0.5468(8) 0.053(5) Uani 1 1 d D . . . .
H22A H 0.5441 0.2803 0.5846 0.064 Uiso 1 1 calc R U . . .
H22B H 0.4519 0.2405 0.5288 0.064 Uiso 1 1 calc R U . . .
C23 C 0.5636(10) 0.3010(10) 0.4950(8) 0.048(5) Uani 1 1 d D . . . .
C24 C 0.6709(19) 0.2493(16) 0.4430(11) 0.091(9) Uani 1 1 d D . . . .
H24A H 0.7124 0.2068 0.4441 0.136 Uiso 1 1 calc R U . . .
H24B H 0.7084 0.3129 0.4497 0.136 Uiso 1 1 calc R U . . .
H24C H 0.6288 0.2306 0.3999 0.136 Uiso 1 1 calc R U . . .
C25 C 0.4095(11) 0.5999(15) 0.6748(10) 0.055(5) Uani 1 1 d D . . . .
H25A H 0.4407 0.6665 0.6940 0.066 Uiso 1 1 calc R U . . .
H25B H 0.4055 0.5858 0.6260 0.066 Uiso 1 1 calc R U . . .
C26 C 0.3158(10) 0.5785(13) 0.6916(7) 0.058(6) Uani 1 1 d D . . . .
C27 C 0.1620(19) 0.519(3) 0.654(3) 0.17(2) Uani 1 1 d D . . C 1
H64 H 0.1163 0.4958 0.6126 0.262 Uiso 1 1 calc R U . C 1
H65 H 0.1467 0.5724 0.6821 0.262 Uiso 1 1 calc R U . C 1
H66 H 0.1603 0.4694 0.6778 0.262 Uiso 1 1 calc R U . C 1
C29 C 0.2096(16) 0.1891(16) 0.5871(8) 0.070(7) Uani 1 1 d D . . . .
H29A H 0.1750 0.1288 0.5924 0.084 Uiso 1 1 calc R U . . .
H29B H 0.1803 0.2384 0.6078 0.084 Uiso 1 1 calc R U . . .
C30 C 0.2064(11) 0.1858(14) 0.5163(8) 0.071(7) Uani 1 1 d D . . . .
C31 C 0.117(3) 0.165(3) 0.4154(13) 0.076(11) Uiso 0.7 1 d D . P D 1
H70 H 0.0537 0.1347 0.3911 0.114 Uiso 0.7 1 calc R U P D 1
H71 H 0.1621 0.1381 0.3918 0.114 Uiso 0.7 1 calc R U P D 1
H72 H 0.1300 0.2317 0.4186 0.114 Uiso 0.7 1 calc R U P D 1
C32 C 0.3749(14) 0.4302(13) 0.8266(8) 0.055(5) Uani 1 1 d D . . . .
H32A H 0.4399 0.4230 0.8311 0.066 Uiso 1 1 calc R U . . .
H32B H 0.3767 0.4953 0.8250 0.066 Uiso 1 1 calc R U . . .
C33 C 0.3380(7) 0.4137(10) 0.8857(6) 0.038(4) Uani 1 1 d D . . . .
C34 C 0.3744(13) 0.4313(16) 0.9962(8) 0.055(5) Uani 1 1 d D . . . .
H34A H 0.4266 0.4599 1.0335 0.082 Uiso 1 1 calc R U . . .
H34B H 0.3568 0.3640 0.9915 0.082 Uiso 1 1 calc R U . . .
H34C H 0.3210 0.4577 1.0044 0.082 Uiso 1 1 calc R U . . .
C35 C 0.4221(12) 0.0277(15) 0.6560(7) 0.054(5) Uani 1 1 d D . . . .
H35A H 0.4750 0.0806 0.6582 0.064 Uiso 1 1 calc R U . . .
H35B H 0.4484 -0.0257 0.6615 0.064 Uiso 1 1 calc R U . . .
C36 C 0.3633(9) 0.0029(16) 0.5898(7) 0.070(7) Uani 1 1 d D . . . .
C37 C 0.364(3) -0.013(3) 0.4772(8) 0.131(16) Uani 1 1 d D . . . .
H37A H 0.4095 -0.0093 0.4478 0.196 Uiso 1 1 calc R U . . .
H37B H 0.3258 0.0317 0.4729 0.196 Uiso 1 1 calc R U . . .
H37C H 0.3228 -0.0764 0.4646 0.196 Uiso 1 1 calc R U . . .
C38 C 0.2846(11) 0.1502(13) 0.8762(8) 0.042(4) Uani 1 1 d D . . . .
H38A H 0.2432 0.1915 0.8900 0.051 Uiso 1 1 calc R U . . .
H38B H 0.2478 0.0971 0.8396 0.051 Uiso 1 1 calc R U . . .
C39 C 0.3205(14) 0.1161(9) 0.9325(7) 0.060(6) Uani 1 1 d D . . . .
C40 C 0.3647(17) -0.0010(16) 0.9720(10) 0.070(7) Uani 1 1 d D . . . .
H40A H 0.3595 -0.0680 0.9569 0.105 Uiso 1 1 calc R U . . .
H40B H 0.3365 0.0113 1.0117 0.105 Uiso 1 1 calc R U . . .
H40C H 0.4308 0.0322 0.9827 0.105 Uiso 1 1 calc R U . . .
C41 C 0.5431(11) -0.0802(14) 0.8215(8) 0.054(5) Uani 1 1 d D . . . .
H41A H 0.5850 -0.1222 0.8111 0.064 Uiso 1 1 calc R U . . .
H41B H 0.5498 -0.0606 0.8704 0.064 Uiso 1 1 calc R U . . .
C42 C 0.4464(11) -0.1305(12) 0.7927(7) 0.060(6) Uani 1 1 d D . . . .
C43 C 0.2973(12) -0.174(2) 0.8017(14) 0.090(9) Uani 1 1 d D . . . .
H43A H 0.2569 -0.1755 0.8350 0.135 Uiso 1 1 calc R U . . .
H43B H 0.2912 -0.2370 0.7752 0.135 Uiso 1 1 calc R U . . .
H43C H 0.2786 -0.1354 0.7725 0.135 Uiso 1 1 calc R U . . .
C44 C 0.5959(13) 0.2707(15) 0.9594(8) 0.059(6) Uani 1 1 d D . . . .
H44A H 0.6171 0.3064 0.9275 0.070 Uiso 1 1 calc R U . . .
H44B H 0.5364 0.2847 0.9696 0.070 Uiso 1 1 calc R U . . .
C45 C 0.6660(15) 0.3000(10) 1.0206(9) 0.072(7) Uani 1 1 d D . . . .
C46 C 0.7810(14) 0.4183(17) 1.0926(9) 0.071(7) Uani 1 1 d D . . . .
H46A H 0.8080 0.4847 1.0981 0.106 Uiso 1 1 calc R U . . .
H46B H 0.8300 0.3841 1.0877 0.106 Uiso 1 1 calc R U . . .
H46C H 0.7542 0.4092 1.1316 0.106 Uiso 1 1 calc R U . . .
C47 C 0.7864(19) 0.0523(14) 0.7329(9) 0.019(5) Uiso 0.5 1 d D . P B 1
H82 H 0.7303 0.0754 0.7214 0.023 Uiso 0.5 1 calc R U P B 1
H83 H 0.8367 0.0822 0.7124 0.023 Uiso 0.5 1 calc R U P B 1
C48 C 0.726(4) -0.043(2) 0.7246(16) 0.087(17) Uiso 0.5 1 d D . P B 2
C49 C 0.625(2) -0.1724(18) 0.6429(18) 0.037(8) Uiso 0.5 1 d D . P B 2
H76 H 0.5873 -0.1786 0.5995 0.056 Uiso 0.5 1 calc R U P B 2
H77 H 0.5836 -0.1867 0.6740 0.056 Uiso 0.5 1 calc R U P B 2
H78 H 0.6658 -0.2156 0.6384 0.056 Uiso 0.5 1 calc R U P B 2
C50 C 0.806(6) 0.031(6) 0.7233(19) 0.22(6) Uiso 0.5 1 d D . P B 2
H84 H 0.7908 0.0692 0.6929 0.261 Uiso 0.5 1 calc R U P B 2
H85 H 0.8607 0.0059 0.7123 0.261 Uiso 0.5 1 calc R U P B 2
C51 C 0.765(2) -0.0490(14) 0.7066(14) 0.029(6) Uiso 0.5 1 d D . P B 1
C52 C 0.652(11) -0.153(4) 0.639(9) 0.31(9) Uiso 0.5 1 d D . P B 1
H79 H 0.5994 -0.1637 0.6023 0.467 Uiso 0.5 1 calc R U P B 1
H80 H 0.6284 -0.1728 0.6764 0.467 Uiso 0.5 1 calc R U P B 1
H81 H 0.6960 -0.1896 0.6240 0.467 Uiso 0.5 1 calc R U P B 1
C53 C 0.8751(14) 0.1846(12) 0.9996(11) 0.067(6) Uani 1 1 d D . . . .
H53A H 0.9343 0.2298 1.0229 0.080 Uiso 1 1 calc R U . . .
H53B H 0.8350 0.1769 1.0332 0.080 Uiso 1 1 calc R U . . .
C54 C 0.8968(10) 0.0949(10) 0.9742(10) 0.060(6) Uani 1 1 d D . . . .
C55 C 0.841(2) -0.0633(13) 0.9365(14) 0.099(10) Uani 1 1 d D . . . .
H55A H 0.7835 -0.1107 0.9323 0.149 Uiso 1 1 calc R U . . .
H55B H 0.8915 -0.0748 0.9663 0.149 Uiso 1 1 calc R U . . .
H55C H 0.8583 -0.0662 0.8926 0.149 Uiso 1 1 calc R U . . .
O1 O 1.0776(17) 0.1233(14) 0.7019(13) 0.125(9) Uani 1 1 d D . . . .
O2 O 1.0769(16) 0.1315(19) 0.8074(10) 0.113(8) Uani 1 1 d D . . . .
O3 O 0.8484(9) 0.6009(9) 0.9714(8) 0.061(4) Uani 1 1 d D . . . .
O4 O 0.9992(8) 0.6084(10) 0.9544(8) 0.059(4) Uani 1 1 d D . . . .
O5 O 0.8714(10) 0.1799(11) 0.5634(8) 0.069(4) Uani 1 1 d D . . . .
O6 O 1.0083(8) 0.2800(12) 0.6111(6) 0.065(5) Uani 1 1 d D . . . .
C68 C 1.000(3) 0.747(2) 0.823(2) 0.167(18) Uiso 1 1 d D . . . .
O8 O 1.038(5) 0.749(5) 0.706(3) 0.20(3) Uiso 0.5 1 d D . P A 1
O10 O 0.928(3) 0.770(3) 0.845(2) 0.099(12) Uiso 0.5 1 d D . P A 2
O11 O 0.8876(14) 0.6333(15) 0.5398(13) 0.118(8) Uani 1 1 d D . . . .
O12 O 0.8579(12) 0.4762(13) 0.5115(9) 0.092(6) Uani 1 1 d D . . . .
O13 O 0.5896(10) 0.6574(10) 0.8675(6) 0.058(4) Uani 1 1 d D . . . .
O14 O 0.5905(11) 0.7317(10) 0.7856(7) 0.065(4) Uani 1 1 d D . . . .
O15 O 0.6213(10) 0.2460(9) 0.4908(7) 0.058(4) Uani 1 1 d D . . . .
O16 O 0.5557(11) 0.3571(10) 0.4564(6) 0.062(4) Uani 1 1 d D . . . .
O17 O 0.2464(11) 0.5442(16) 0.6409(8) 0.098(7) Uani 1 1 d D . . . .
O18 O 0.3048(12) 0.5896(12) 0.7534(7) 0.073(5) Uani 1 1 d D . . . .
O19 O 0.1259(10) 0.1507(16) 0.4756(9) 0.104(7) Uani 1 1 d D . . . .
O20 O 0.2750(14) 0.2171(15) 0.4876(9) 0.096(6) Uani 1 1 d D . . . .
O21 O 0.4001(8) 0.4479(8) 0.9407(5) 0.043(3) Uani 1 1 d D . . . .
O22 O 0.2546(8) 0.3616(9) 0.8814(6) 0.049(3) Uani 1 1 d D . . . .
O23 O 0.4072(10) 0.0049(12) 0.5393(6) 0.066(4) Uani 1 1 d D . . . .
O24 O 0.2722(9) -0.0146(11) 0.5810(8) 0.069(4) Uani 1 1 d D . . . .
O25 O 0.3207(10) 0.0279(8) 0.9245(7) 0.061(4) Uani 1 1 d D . . . .
O26 O 0.3532(13) 0.1758(9) 0.9899(6) 0.071(5) Uani 1 1 d D . . . .
O27 O 0.3849(10) -0.1373(11) 0.8317(8) 0.076(5) Uani 1 1 d D . . . .
O28 O 0.4214(11) -0.1577(10) 0.7282(7) 0.064(4) Uani 1 1 d D . . . .
O29 O 0.7146(9) 0.3869(8) 1.0388(7) 0.056(4) Uani 1 1 d D . . . .
O30 O 0.6870(10) 0.2474(9) 1.0591(6) 0.056(4) Uani 1 1 d D . . . .
O31 O 0.676(2) -0.0866(18) 0.6657(15) 0.048(8) Uiso 0.5 1 d D . P B 2
O32 O 0.739(2) -0.1067(19) 0.7558(14) 0.053(7) Uiso 0.5 1 d D . P B 2
O33 O 0.694(3) -0.064(3) 0.6574(18) 0.086(14) Uiso 0.5 1 d D . P B 1
O34 O 0.781(4) -0.112(3) 0.738(2) 0.121(17) Uiso 0.5 1 d D . P B 1
O35 O 0.8279(10) 0.0200(8) 0.9610(8) 0.061(4) Uani 1 1 d D . . . .
O36 O 0.9754(12) 0.0857(12) 0.9552(9) 0.083(5) Uani 1 1 d D . . . .
C56 C 0.671(3) 0.279(3) 0.7568(17) 0.081(13) Uiso 0.6 1 d D . P E 1
H56 H 0.6569 0.2395 0.7880 0.097 Uiso 0.6 1 calc R U P E 1
H57 H 0.7361 0.3167 0.7715 0.097 Uiso 0.6 1 calc R U P E 1
C58 C 0.601(6) 0.265(9) 0.738(5) 0.26(9) Uiso 0.4 1 d D . P E 3
H58 H 0.5515 0.2920 0.7189 0.311 Uiso 0.4 1 calc R U P E 3
H59 H 0.5729 0.2204 0.7622 0.311 Uiso 0.4 1 calc R U P E 3
C59 C 0.675(4) 0.335(4) 0.780(3) 0.073(17) Uiso 0.4 1 d D . P E 3
H60 H 0.7112 0.3701 0.7528 0.087 Uiso 0.4 1 calc R U P E 3
H61 H 0.7175 0.3068 0.8048 0.087 Uiso 0.4 1 calc R U P E 3
C61 C 0.608(3) 0.336(3) 0.7539(16) 0.082(13) Uiso 0.6 1 d D . P E 1
H62 H 0.5428 0.2984 0.7411 0.098 Uiso 0.6 1 calc R U P E 1
H63 H 0.6200 0.3731 0.7208 0.098 Uiso 0.6 1 calc R U P E 1
Cl1 Cl 0.6546(4) 0.2063(5) 0.6713(3) 0.0694(15) Uani 1 1 d D . . . .
Cl2 Cl 0.6266(5) 0.4144(4) 0.8377(3) 0.0726(16) Uani 1 1 d D . . . .
C62 C 0.106(6) 0.123(6) 0.4104(10) 0.057(19) Uiso 0.3 1 d D . P D 2
H73 H 0.0385 0.1009 0.3957 0.085 Uiso 0.3 1 calc R U P D 2
H74 H 0.1360 0.0717 0.3955 0.085 Uiso 0.3 1 calc R U P D 2
H75 H 0.1300 0.1746 0.3914 0.085 Uiso 0.3 1 calc R U P D 2
C63 C 1.021(3) 0.644(3) 0.777(3) 0.089(18) Uiso 0.5 1 d D . P A 1
C67 C 1.017(4) 0.733(3) 0.762(2) 0.088(16) Uiso 0.5 1 d D . P A 1
S17 S 0.9113(9) 0.5721(9) 0.7961(7) 0.044(3) Uiso 0.5 1 d D . P A 1
O40 O 1.067(3) 0.820(3) 0.825(3) 0.15(2) Uiso 0.5 1 d D . P A 2
C69 C 0.958(10) 0.813(8) 0.813(8) 0.28(8) Uiso 0.5 1 d D . P A 1
C70 C 1.064(9) 0.905(5) 0.820(6) 0.22(5) Uiso 0.5 1 d D . P A 2
H89 H 1.1282 0.9433 0.8284 0.337 Uiso 0.5 1 calc R U P A 2
H90 H 1.0303 0.9317 0.8534 0.337 Uiso 0.5 1 calc R U P A 2
H91 H 1.0327 0.9024 0.7757 0.337 Uiso 0.5 1 calc R U P A 2
S18 S 0.8245(9) 0.0951(9) 0.8148(7) 0.042(3) Uiso 0.5 1 d D . P B 2

loop_
_atom_site_aniso_label
_atom_site_aniso_U_11
_atom_site_aniso_U_22
_atom_site_aniso_U_33
_atom_site_aniso_U_23
_atom_site_aniso_U_13
_atom_site_aniso_U_12
Pt1 0.0365(4) 0.0501(4) 0.0441(4) 0.0033(3) 0.0027(3) 0.0063(3)
Pt2 0.0370(4) 0.0561(5) 0.0419(4) 0.0042(3) 0.0019(3) 0.0086(3)
Pt3 0.0397(4) 0.0492(4) 0.0406(4) 0.0074(3) 0.0049(3) 0.0068(3)
Pt4 0.0432(4) 0.0455(4) 0.0384(4) 0.0104(3) 0.0067(3) 0.0101(3)
Pt5 0.0408(4) 0.0459(4) 0.0368(4) 0.0111(3) 0.0067(3) 0.0102(3)
Pt6 0.0395(4) 0.0420(4) 0.0399(4) 0.0090(3) 0.0046(3) 0.0088(3)
Pt7 0.0402(4) 0.0400(4) 0.0405(4) 0.0076(3) 0.0036(3) 0.0090(3)
Pt8 0.0382(4) 0.0430(4) 0.0456(4) 0.0058(3) 0.0034(3) 0.0086(3)
S1 0.039(3) 0.055(3) 0.046(3) -0.002(2) 0.003(2) 0.008(2)
S2 0.035(2) 0.050(3) 0.044(2) 0.005(2) 0.0038(19) 0.0075(19)
S3 0.039(3) 0.067(3) 0.045(3) 0.005(2) 0.006(2) 0.012(2)
S5 0.041(3) 0.055(3) 0.040(2) 0.004(2) 0.0039(19) 0.013(2)
S6 0.046(3) 0.047(3) 0.049(3) 0.007(2) 0.003(2) 0.010(2)
S7 0.043(2) 0.048(3) 0.038(2) 0.010(2) 0.0098(19) 0.012(2)
S8 0.051(3) 0.043(2) 0.040(2) 0.007(2) 0.011(2) 0.005(2)
S9 0.043(3) 0.045(2) 0.038(2) 0.0065(19) 0.0021(19) 0.0070(19)
S10 0.043(2) 0.045(2) 0.040(2) 0.0117(19) 0.0129(19) 0.0125(19)
S11 0.042(2) 0.039(2) 0.046(3) 0.0016(19) 0.000(2) 0.0082(19)
S12 0.048(3) 0.041(2) 0.039(2) 0.0054(19) 0.009(2) 0.016(2)
S13 0.039(2) 0.042(2) 0.052(3) -0.002(2) 0.003(2) 0.0095(19)
S14 0.041(2) 0.043(2) 0.041(2) 0.0095(19) 0.0058(19) 0.0113(19)
S16 0.041(2) 0.040(2) 0.042(2) 0.0000(19) 0.0065(19) 0.0028(18)
C1 0.031(10) 0.072(14) 0.063(13) 0.007(11) 0.003(9) -0.002(9)
C2 0.034(12) 0.077(18) 0.12(2) -0.007(17) 0.018(13) 0.022(11)
C5 0.037(10) 0.052(12) 0.060(12) 0.018(10) -0.006(9) -0.015(8)
C6 0.082(16) 0.049(12) 0.038(10) -0.007(9) -0.010(10) 0.026(11)
C7 0.054(14) 0.052(13) 0.10(2) -0.010(13) 0.006(13) -0.007(10)
C8 0.067(13) 0.035(10) 0.071(13) 0.026(9) 0.033(11) 0.017(9)
C9 0.096(18) 0.051(12) 0.027(9) 0.005(8) 0.009(10) 0.017(11)
C10 0.10(2) 0.10(2) 0.11(2) 0.020(18) 0.068(19) 0.041(18)
C16 0.065(15) 0.072(15) 0.061(14) 0.017(12) 0.030(12) 0.003(12)
C17 0.054(15) 0.12(2) 0.14(3) 0.09(2) 0.045(16) 0.057(17)
C18 0.05(2) 0.35(7) 0.13(3) 0.10(4) 0.00(2) 0.01(3)
C19 0.045(12) 0.064(14) 0.085(16) 0.036(12) 0.012(11) 0.013(10)
C20 0.11(2) 0.062(14) 0.065(15) 0.028(12) 0.065(15) 0.027(14)
C21 0.13(3) 0.081(19) 0.09(2) 0.028(16) 0.057(19) 0.054(18)
C22 0.086(16) 0.047(11) 0.022(8) 0.000(8) 0.009(9) 0.016(10)
C23 0.030(9) 0.054(11) 0.044(10) -0.003(9) 0.011(8) -0.009(8)
C24 0.12(2) 0.046(13) 0.077(17) -0.025(12) 0.025(17) -0.011(14)
C25 0.059(13) 0.072(14) 0.053(12) 0.034(11) 0.025(10) 0.029(11)
C26 0.027(9) 0.049(11) 0.099(18) 0.017(12) 0.007(10) 0.015(8)
C27 0.10(3) 0.11(3) 0.29(7) 0.03(4) 0.01(4) 0.00(3)
C29 0.058(14) 0.053(13) 0.083(17) -0.015(12) 0.032(12) -0.001(10)
C30 0.095(19) 0.060(14) 0.041(12) -0.022(10) -0.009(12) 0.032(13)
C32 0.053(12) 0.045(11) 0.063(13) -0.001(9) 0.002(10) 0.026(9)
C33 0.017(7) 0.040(9) 0.058(11) 0.020(8) 0.000(7) 0.008(6)
C34 0.032(10) 0.081(15) 0.052(12) 0.020(11) 0.012(9) 0.008(9)
C35 0.045(11) 0.067(13) 0.032(9) -0.004(9) 0.006(8) -0.007(9)
C36 0.073(16) 0.063(14) 0.053(13) 0.012(11) -0.004(12) -0.020(12)
C37 0.16(3) 0.21(4) 0.032(13) 0.004(18) -0.014(17) 0.11(3)
C38 0.029(9) 0.058(11) 0.045(10) 0.025(9) 0.009(7) 0.008(8)
C39 0.057(13) 0.086(16) 0.064(14) 0.059(13) 0.021(11) 0.028(12)
C40 0.078(17) 0.061(14) 0.079(16) 0.023(13) 0.005(13) 0.035(13)
C41 0.067(14) 0.081(15) 0.030(9) 0.026(10) 0.017(9) 0.038(12)
C42 0.053(13) 0.033(10) 0.095(18) 0.018(11) -0.001(12) 0.020(9)
C43 0.046(14) 0.10(2) 0.12(2) 0.042(18) 0.004(15) -0.006(13)
C44 0.056(13) 0.078(15) 0.051(12) 0.008(11) 0.013(10) 0.043(12)
C45 0.11(2) 0.053(13) 0.066(15) 0.028(12) 0.027(14) 0.021(13)
C46 0.066(15) 0.068(15) 0.058(14) -0.005(11) -0.006(11) 0.003(12)
C53 0.043(12) 0.066(14) 0.083(16) 0.035(13) -0.012(11) -0.006(10)
C54 0.061(14) 0.054(13) 0.069(14) 0.026(11) 0.000(11) 0.022(11)
C55 0.11(3) 0.09(2) 0.10(2) 0.052(19) 0.009(19) 0.024(19)
O1 0.13(2) 0.075(13) 0.15(2) 0.004(14) -0.047(16) 0.060(14)
O2 0.112(18) 0.16(2) 0.086(14) 0.065(15) -0.008(12) 0.055(16)
O3 0.052(9) 0.061(9) 0.076(10) 0.023(8) 0.015(8) 0.019(7)
O4 0.028(7) 0.053(8) 0.079(10) 0.003(7) -0.014(6) -0.002(6)
O5 0.049(9) 0.071(10) 0.078(11) -0.003(8) -0.008(8) 0.028(8)
O6 0.028(7) 0.117(13) 0.028(6) -0.014(7) 0.002(5) 0.005(7)
O11 0.077(14) 0.131(19) 0.18(2) 0.079(18) 0.060(15) 0.030(13)
O12 0.063(11) 0.131(17) 0.076(12) 0.046(12) 0.001(9) -0.007(11)
O13 0.067(10) 0.070(10) 0.042(7) 0.006(7) 0.005(7) 0.036(8)
O14 0.078(11) 0.045(8) 0.066(10) 0.010(7) 0.013(8) 0.003(7)
O15 0.073(10) 0.054(8) 0.052(8) 0.012(7) 0.028(8) 0.018(7)
O16 0.064(10) 0.079(11) 0.035(7) 0.001(7) 0.009(7) 0.011(8)
O17 0.041(10) 0.149(19) 0.093(14) 0.007(13) 0.014(9) 0.023(11)
O18 0.086(12) 0.089(12) 0.049(9) 0.012(8) 0.026(8) 0.026(10)
O19 0.044(10) 0.15(2) 0.083(13) -0.002(13) -0.013(9) -0.012(11)
O20 0.098(15) 0.115(16) 0.078(13) 0.031(12) 0.024(11) 0.021(13)
O21 0.034(6) 0.051(7) 0.044(7) 0.010(6) 0.018(5) 0.004(5)
O22 0.043(7) 0.055(8) 0.043(7) 0.014(6) 0.000(6) 0.006(6)
O23 0.057(9) 0.091(12) 0.039(8) -0.004(8) 0.007(7) 0.014(8)
O24 0.061(10) 0.061(9) 0.070(10) 0.010(8) 0.003(8) -0.005(8)
O25 0.072(10) 0.043(8) 0.061(9) 0.014(7) -0.007(8) 0.013(7)
O26 0.121(14) 0.043(8) 0.041(8) 0.016(7) 0.013(8) 0.003(8)
O27 0.062(11) 0.057(10) 0.103(13) 0.004(9) 0.014(10) 0.019(8)
O28 0.066(10) 0.046(8) 0.060(9) -0.002(7) -0.003(8) -0.005(7)
O29 0.061(9) 0.047(8) 0.060(9) 0.009(7) 0.003(7) 0.022(7)
O30 0.059(9) 0.056(8) 0.048(8) 0.006(7) 0.009(7) 0.008(7)
O35 0.065(10) 0.029(7) 0.075(10) -0.003(7) 0.014(8) -0.002(6)
O36 0.091(14) 0.074(11) 0.082(12) 0.013(9) 0.027(10) 0.014(10)
Cl1 0.069(4) 0.076(4) 0.061(3) 0.007(3) 0.017(3) 0.019(3)
Cl2 0.083(4) 0.068(4) 0.072(4) 0.017(3) 0.014(3) 0.029(3)

loop_
_atom_type_symbol
_atom_type_description
_atom_type_scat_dispersion_real
_atom_type_scat_dispersion_imag
_atom_type_scat_source
C C 0.0033 0.0016 'International Tables Vol C Tables 4.2.6.8 and 6.1.1.4'
H H 0.0000 0.0000 'International Tables Vol C Tables 4.2.6.8 and 6.1.1.4'
O O 0.0106 0.0060 'International Tables Vol C Tables 4.2.6.8 and 6.1.1.4'
S S 0.1246 0.1234 'International Tables Vol C Tables 4.2.6.8 and 6.1.1.4'
Cl Cl 0.1484 0.1585 'International Tables Vol C Tables 4.2.6.8 and 6.1.1.4'
Pt Pt -1.7033 8.3905 'International Tables Vol C Tables 4.2.6.8 and 6.1.1.4'

loop_
_geom_angle_atom_site_label_1
_geom_angle_atom_site_label_2
_geom_angle_atom_site_label_3
_geom_angle
S18 Pt1 S16 83.7(4)
S18 Pt1 S1 95.4(4)
S16 Pt1 S1 169.57(18)
S18 Pt1 S2 177.6(4)
S16 Pt1 S2 98.00(16)
S1 Pt1 S2 82.56(18)
S16 Pt1 S15 78.0(3)
S1 Pt1 S15 102.0(3)
S2 Pt1 S15 174.9(3)
S18 Pt1 Pt8 46.9(3)
S16 Pt1 Pt8 45.63(11)
S1 Pt1 Pt8 127.78(12)
S2 Pt1 Pt8 133.67(12)
S15 Pt1 Pt8 44.8(3)
S4 Pt2 S2 95.0(4)
S4 Pt2 S3 84.3(4)
S2 Pt2 S3 176.71(18)
S4 Pt2 S1 165.5(4)
S2 Pt2 S1 82.51(18)
S3 Pt2 S1 99.02(19)
S2 Pt2 S17 100.0(3)
S3 Pt2 S17 78.9(4)
S1 Pt2 S17 171.9(3)
S17 Pt3 S5 173.5(4)
S17 Pt3 S6 99.4(4)
S5 Pt3 S6 81.39(17)
S17 Pt3 S3 80.7(4)
S5 Pt3 S3 99.00(17)
S6 Pt3 S3 175.9(2)
S5 Pt3 S4 165.0(4)
S6 Pt3 S4 98.4(4)
S3 Pt3 S4 82.3(4)
S7 Pt4 S5 98.06(17)
S7 Pt4 S6 176.18(18)
S5 Pt4 S6 80.90(18)
S7 Pt4 S8 81.48(17)
S5 Pt4 S8 170.28(18)
S6 Pt4 S8 100.17(18)
S8 Pt5 S7 81.88(17)
S8 Pt5 S10 98.63(17)
S7 Pt5 S10 176.32(17)
S8 Pt5 S9 169.25(18)
S7 Pt5 S9 98.69(17)
S10 Pt5 S9 81.49(17)
S8 Pt5 Pt6 128.22(12)
S7 Pt5 Pt6 136.59(12)
S10 Pt5 Pt6 45.46(12)
S9 Pt5 Pt6 45.64(12)
S10 Pt6 S11 177.28(17)
S10 Pt6 S9 81.87(16)
S11 Pt6 S9 98.05(17)
S10 Pt6 S12 99.08(16)
S11 Pt6 S12 81.62(16)
S9 Pt6 S12 167.02(17)
S10 Pt6 Pt5 45.72(11)
S11 Pt6 Pt5 135.63(13)
S9 Pt6 Pt5 45.82(12)
S12 Pt6 Pt5 127.25(12)
S13 Pt7 S14 81.46(17)
S13 Pt7 S12 173.24(18)
S14 Pt7 S12 99.29(16)
S13 Pt7 S11 98.75(17)
S14 Pt7 S11 173.17(17)
S12 Pt7 S11 81.32(16)
S15 Pt8 S16 80.1(3)
S15 Pt8 S13 101.1(3)
S16 Pt8 S13 171.47(18)
S15 Pt8 S14 173.6(3)
S16 Pt8 S14 98.57(17)
S13 Pt8 S14 81.18(17)
S16 Pt8 S18 81.2(3)
S13 Pt8 S18 98.8(3)
S14 Pt8 S18 178.3(4)
S15 Pt8 Pt1 47.3(3)
S16 Pt8 Pt1 45.70(12)
S13 Pt8 Pt1 129.73(14)
S14 Pt8 Pt1 135.05(12)
S18 Pt8 Pt1 43.9(3)
C1 S1 Pt1 105.3(8)
C1 S1 Pt2 105.7(6)
Pt1 S1 Pt2 91.27(17)
C5 S2 Pt2 111.2(7)
C5 S2 Pt1 106.3(5)
Pt2 S2 Pt1 91.36(16)
C8 S3 Pt3 106.7(6)
C8 S3 Pt2 111.0(7)
Pt3 S3 Pt2 90.18(18)
C11 S4 Pt2 104.9(10)
C11 S4 Pt3 104.1(11)
Pt2 S4 Pt3 90.4(5)
C16 S5 Pt3 108.4(8)
C16 S5 Pt4 107.8(7)
Pt3 S5 Pt4 90.75(17)
C19 S6 Pt3 107.6(6)
C19 S6 Pt4 110.4(8)
Pt3 S6 Pt4 90.53(18)
C22 S7 Pt5 107.4(5)
C22 S7 Pt4 108.4(7)
Pt5 S7 Pt4 91.81(16)
C25 S8 Pt5 106.7(7)
C25 S8 Pt4 105.5(5)
Pt5 S8 Pt4 91.51(17)
C29 S9 Pt6 109.0(6)
C29 S9 Pt5 109.4(8)
Pt6 S9 Pt5 88.54(16)
C32 S10 Pt6 109.0(6)
C32 S10 Pt5 108.4(5)
Pt6 S10 Pt5 88.82(16)
C35 S11 Pt6 111.7(8)
C35 S11 Pt7 107.4(5)
Pt6 S11 Pt7 90.44(16)
C38 S12 Pt6 109.3(5)
C38 S12 Pt7 106.1(6)
Pt6 S12 Pt7 90.26(16)
C41 S13 Pt7 103.7(6)
C41 S13 Pt8 105.1(6)
Pt7 S13 Pt8 92.22(17)
C44 S14 Pt7 108.8(5)
C44 S14 Pt8 109.8(7)
Pt7 S14 Pt8 91.85(17)
C47 S15 Pt8 105.5(10)
C47 S15 Pt1 103.1(8)
Pt8 S15 Pt1 87.9(4)
C53 S16 Pt8 108.5(6)
C53 S16 Pt1 114.1(8)
Pt8 S16 Pt1 88.67(16)
C2 C1 S1 106.7(14)
O2 C2 O1 123(2)
O2 C2 C1 124(3)
O1 C2 C1 112(3)
C6 C5 S2 111.3(12)
O4 C6 O3 123.1(14)
O4 C6 C5 125.1(13)
O3 C6 C5 111.8(14)
C9 C8 S3 111.6(15)
O6 C9 O5 114.4(14)
O6 C9 C8 130.6(18)
O5 C9 C8 115.0(14)
C68 C11 S4 117(2)
C17 C16 S5 108.3(17)
O12 C17 O11 119.3(18)
O12 C17 C16 121.4(19)
O11 C17 C16 119.2(18)
C20 C19 S6 115.6(14)
O14 C20 O13 118.6(15)
O14 C20 C19 122.8(14)
O13 C20 C19 118.2(14)
C23 C22 S7 114.0(12)
O16 C23 O15 123.6(14)
O16 C23 C22 122.1(13)
O15 C23 C22 114.3(14)
C26 C25 S8 105.6(12)
O18 C26 O17 123.3(16)
O18 C26 C25 120.9(15)
O17 C26 C25 115.7(15)
C30 C29 S9 108.2(13)
O20 C30 O19 113.9(18)
O20 C30 C29 127.7(16)
O19 C30 C29 118.4(18)
C33 C32 S10 114.7(13)
O22 C33 O21 124.6(13)
O22 C33 C32 121.9(13)
O21 C33 C32 113.1(12)
C36 C35 S11 115.1(13)
O24 C36 O23 121.0(15)
O24 C36 C35 122.4(14)
O23 C36 C35 116.5(13)
C39 C38 S12 108.9(12)
O26 C39 O25 121.3(13)
O26 C39 C38 118.3(13)
O25 C39 C38 120.4(13)
C42 C41 S13 111.5(12)
O28 C42 O27 121.4(16)
O28 C42 C41 119.0(14)
O27 C42 C41 119.0(14)
C45 C44 S14 111.4(13)
O30 C45 O29 115.6(14)
O30 C45 C44 126.3(15)
O29 C45 C44 118.1(15)
C51 C47 S15 110.5(17)
O32 C48 O31 107(3)
O32 C48 C50 119(6)
O31 C48 C50 114(4)
C48 C50 S18 96.2(19)
O34 C51 O33 124(4)
O34 C51 C47 128(3)
O33 C51 C47 103(3)
C54 C53 S16 117.8(15)
O36 C54 O35 117.8(16)
O36 C54 C53 124.3(16)
O35 C54 C53 117.2(14)
C2 O1 C3 122(3)
C2 O2 C4 152(6)
C6 O3 C7 116.4(16)
C10 O5 C9 119.9(19)
C67 C68 C69 91(8)
O10 C68 O40 112(4)
O10 C68 C11 121(4)
O40 C68 C11 126(4)
C67 C68 C63 54.6(19)
C69 C68 C63 139(8)
C17 O11 C18 123(3)
C20 O13 C21 120.4(17)
C23 O15 C24 115.3(18)
C26 O17 C27 117(3)
C30 O19 C62 131(4)
C30 O19 C31 119(3)
C33 O21 C34 117.2(13)
C36 O23 C37 123(2)
C39 O25 C40 120.7(15)
C42 O27 C43 115.7(19)
C45 O29 C46 121.9(16)
C48 O31 C49 131(3)
C52 O33 C51 110(9)
C54 O35 C55 120.9(19)
C61 C56 Cl1 105(3)
C59 C58 Cl1 105(4)
C58 C59 Cl2 109(4)
C56 C61 Cl2 107(3)
C67 C63 C68 46.7(15)
C67 C63 S17 118(3)
C68 C63 S17 91(2)
O8 C67 C68 161(6)
O8 C67 C63 119(5)
C68 C67 C63 79(3)
O8 C67 C69 120(6)
C68 C67 C69 45(4)
C63 C67 C69 120(6)
C63 S17 Pt3 100.9(19)
C63 S17 Pt2 102.8(16)
Pt3 S17 Pt2 89.2(5)
C70 O40 C68 132(8)
C68 C69 C67 45(4)
C50 S18 Pt1 122(2)
C50 S18 Pt8 123(3)
Pt1 S18 Pt8 89.2(5)

loop_
_geom_bond_atom_site_label_1
_geom_bond_atom_site_label_2
_geom_bond_distance
Pt1 S18 2.241(13)
Pt1 S16 2.313(5)
Pt1 S1 2.321(5)
Pt1 S2 2.327(5)
Pt1 S15 2.378(12)
Pt1 Pt8 3.2319(13)
Pt2 S4 2.266(14)
Pt2 S2 2.320(5)
Pt2 S3 2.321(5)
Pt2 S1 2.330(5)
Pt2 S17 2.379(13)
Pt3 S17 2.297(13)
Pt3 S5 2.309(5)
Pt3 S6 2.309(5)
Pt3 S3 2.315(5)
Pt3 S4 2.360(14)
Pt4 S7 2.314(5)
Pt4 S5 2.317(5)
Pt4 S6 2.325(5)
Pt4 S8 2.326(5)
Pt5 S8 2.310(5)
Pt5 S7 2.310(5)
Pt5 S10 2.318(5)
Pt5 S9 2.323(5)
Pt5 Pt6 3.2374(13)
Pt6 S10 2.308(5)
Pt6 S11 2.308(5)
Pt6 S9 2.315(5)
Pt6 S12 2.318(5)
Pt7 S13 2.308(5)
Pt7 S14 2.313(5)
Pt7 S12 2.318(5)
Pt7 S11 2.322(5)
Pt8 S15 2.278(12)
Pt8 S16 2.311(5)
Pt8 S13 2.312(5)
Pt8 S14 2.322(5)
Pt8 S18 2.359(13)
S1 C1 1.84(2)
S2 C5 1.86(2)
S3 C8 1.82(2)
S4 C11 1.91(2)
S5 C16 1.81(2)
S6 C19 1.78(2)
S7 C22 1.812(19)
S8 C25 1.835(19)
S9 C29 1.83(2)
S10 C32 1.844(19)
S11 C35 1.823(19)
S12 C38 1.799(17)
S13 C41 1.814(19)
S14 C44 1.81(2)
S15 C47 1.912(19)
S16 C53 1.78(2)
C1 C2 1.467(10)
C2 O2 1.18(3)
C2 O1 1.31(3)
C3 O1 1.316(8)
C4 O2 1.312(8)
C5 C6 1.463(10)
C6 O4 1.308(8)
C6 O3 1.308(8)
C7 O3 1.321(8)
C8 C9 1.462(10)
C9 O6 1.303(8)
C9 O5 1.36(2)
C10 O5 1.320(8)
C11 C68 1.470(10)
C16 C17 1.469(10)
C17 O12 1.308(8)
C17 O11 1.312(8)
C18 O11 1.318(8)
C19 C20 1.462(10)
C20 O14 1.301(8)
C20 O13 1.311(8)
C21 O13 1.321(8)
C22 C23 1.469(10)
C23 O16 1.304(8)
C23 O15 1.311(8)
C24 O15 1.324(8)
C25 C26 1.470(10)
C26 O18 1.307(8)
C26 O17 1.312(8)
C27 O17 1.320(8)
C29 C30 1.467(10)
C30 O20 1.310(8)
C30 O19 1.313(8)
C31 O19 1.318(8)
C32 C33 1.468(10)
C33 O22 1.308(7)
C33 O21 1.310(7)
C34 O21 1.327(8)
C35 C36 1.468(10)
C36 O24 1.307(8)
C36 O23 1.317(8)
C37 O23 1.321(8)
C38 C39 1.468(10)
C39 O26 1.304(8)
C39 O25 1.312(7)
C40 O25 1.322(8)
C41 C42 1.464(10)
C42 O28 1.304(8)
C42 O27 1.308(8)
C43 O27 1.320(8)
C44 C45 1.464(10)
C45 O30 1.302(8)
C45 O29 1.314(8)
C46 O29 1.326(8)
C47 C51 1.467(10)
C48 O32 1.311(8)
C48 O31 1.313(8)
C48 C50 1.467(10)
C49 O31 1.316(8)
C50 S18 1.91(2)
C51 O34 1.311(8)
C51 O33 1.316(8)
C52 O33 1.314(8)
C53 C54 1.466(10)
C54 O36 1.308(8)
C54 O35 1.315(8)
C55 O35 1.321(8)
C68 O10 1.309(8)
C68 C67 1.312(8)
C68 C69 1.312(8)
C68 O40 1.314(8)
C68 C63 1.77(6)
O8 C67 1.312(8)
O19 C62 1.315(8)
C56 C61 1.41(6)
C56 Cl1 1.85(3)
C58 C59 1.41(6)
C58 Cl1 1.85(3)
C59 Cl2 1.85(3)
C61 Cl2 1.85(3)
C63 C67 1.469(10)
C63 S17 1.91(2)
C67 C69 1.87(13)
O40 C70 1.313(8)
